data_2209806
loop_
_publ_author_name
'Gao, Shan'
'Ng, Seik Weng'

_publ_section_title (<i>E</i>)-3-(1,3-Benzodioxol-5-yl)-1-(2-hydroxy-4,6-dimethoxyphenyl)prop-2-en-1-one
_journal_coeditor_code CI2112
_journal_issue 8
_journal_name_full 'Acta Crystallographica Section E'
_journal_page_first o3517
_journal_page_last o3518
_journal_paper_doi 10.1107/S1600536806028017
_journal_volume 62
_journal_year 2006
_chemical_formula_iupac 'C18 H16 O6'
_chemical_formula_moiety 'C18 H16 O6'
_chemical_formula_sum 'C18 H16 O6'
_chemical_formula_weight 328.31
_chemical_name_systematic
;
(E)-3-(1,3-Benzodioxol-5-yl)-1-(2-hydroxy-4,6-dimethoxyphenyl)prop-2-en-1-one
;
_space_group_IT_number 19
_symmetry_cell_setting orthorhombic
_symmetry_space_group_name_Hall 'P 2ac 2ab'
_symmetry_space_group_name_H-M 'P 21 21 21'
_atom_sites_solution_hydrogens geom
_atom_sites_solution_primary direct
_atom_sites_solution_secondary difmap
_audit_creation_method SHELXL97
_cell_angle_alpha 90.00
_cell_angle_beta 90.00
_cell_angle_gamma 90.00
_cell_formula_units_Z 4
_cell_length_a 4.0062(2)
_cell_length_b 13.6947(9)
_cell_length_c 27.530(2)
_cell_measurement_reflns_used 13707
_cell_measurement_temperature 295(2)
_cell_measurement_theta_max 27.3
_cell_measurement_theta_min 3.3
_cell_volume 1510.40(17)
_computing_cell_refinement RAPID-AUTO
_computing_data_collection 'RAPID-AUTO (Rigaku, 1998)'
_computing_data_reduction 'CrystalStructure (Rigaku/MSC, 2002)'
_computing_molecular_graphics 'ORTEPII (Johnson, 1976)'
_computing_publication_material SHELXL97
_computing_structure_refinement 'SHELXL97 (Sheldrick, 1997)'
_computing_structure_solution 'SHELXS97 (Sheldrick, 1997)'
_diffrn_ambient_temperature 295(2)
_diffrn_measured_fraction_theta_full 0.99
_diffrn_measured_fraction_theta_max 0.99
_diffrn_measurement_device_type 'Rigaku R-AXIS RAPID IP'
_diffrn_measurement_method \w
_diffrn_radiation_monochromator graphite
_diffrn_radiation_source 'fine-focus sealed tube'
_diffrn_radiation_type MoK\a
_diffrn_radiation_wavelength 0.71073
_diffrn_reflns_av_R_equivalents 0.0261
_diffrn_reflns_av_sigmaI/netI 0.0127
_diffrn_reflns_limit_h_max 4
_diffrn_reflns_limit_h_min -5
_diffrn_reflns_limit_k_max 17
_diffrn_reflns_limit_k_min -17
_diffrn_reflns_limit_l_max 35
_diffrn_reflns_limit_l_min -35
_diffrn_reflns_number 13868
_diffrn_reflns_theta_full 27.3
_diffrn_reflns_theta_max 27.3
_diffrn_reflns_theta_min 3.0
_diffrn_standards_decay_% 0
_diffrn_standards_interval_count 0
_diffrn_standards_interval_time 0
_diffrn_standards_number 0
_exptl_absorpt_coefficient_mu 0.109
_exptl_absorpt_correction_T_max 1.00
_exptl_absorpt_correction_T_min 0.724
_exptl_absorpt_correction_type multi-scan
_exptl_absorpt_process_details '(ABSCOR; Higashi, 1995)'
_exptl_crystal_colour Colourless
_exptl_crystal_density_diffrn 1.444
_exptl_crystal_density_method 'not measured'
_exptl_crystal_description Block
_exptl_crystal_F_000 688
_exptl_crystal_size_max 0.4
_exptl_crystal_size_mid 0.3
_exptl_crystal_size_min 0.2
_refine_diff_density_max 0.17
_refine_diff_density_min -0.13
_refine_ls_extinction_method none
_refine_ls_goodness_of_fit_ref 1.05
_refine_ls_hydrogen_treatment mixed
_refine_ls_matrix_type full
_refine_ls_number_parameters 223
_refine_ls_number_reflns 2031
_refine_ls_number_restraints 1
_refine_ls_restrained_S_all 1.06
_refine_ls_R_factor_all 0.039
_refine_ls_R_factor_gt 0.036
_refine_ls_shift/su_max 0.001
_refine_ls_shift/su_mean 0.000
_refine_ls_structure_factor_coef Fsqd
_refine_ls_weighting_details 'calc w = 1/[\s^2^(Fo^2^)+(0.0667P)^2^+0.1168P] where P=(Fo^2^+2Fc^2^)/3'
_refine_ls_weighting_scheme calc
_refine_ls_wR_factor_gt 0.099
_refine_ls_wR_factor_ref 0.102
_reflns_number_gt 1877
_reflns_number_total 2031
_reflns_threshold_expression I>2\s(I)
_cod_data_source_file ci2112.cif
_cod_data_source_block I
_cod_depositor_comments
;
The following automatic conversions were performed:
'_symmetry_cell_setting' value 'Orthorhombic' changed to 'orthorhombic'
according to '/home/saulius/struct/CIF-dictionaries/cif_core.dic'
dictionary named 'cif_core.dic' version 2.4.1 from 2010-06-29.

Automatic conversion script
Id: cif_fix_enum 1527 2010-12-29 10:47:43Z saulius 

The following automatic conversions were performed:

'_symmetry_cell_setting' value 'Orthorhombic' changed to
'orthorhombic' according to
/home/saulius/struct/CIF-dictionaries/cif_core.dic dictionary named
'cif_core.dic' version 2.4.1 from 2010-06-29.

Automatic conversion script
Id: cif_fix_values 1715 2011-07-08 13:25:40Z adriana 
;
_cod_original_cell_volume 1510.4(2)
_cod_database_code 2209806
_cod_database_fobs_code 2209806

loop_
_symmetry_equiv_pos_as_xyz
'x, y, z'
'-x+1/2, -y, z+1/2'
'-x, y+1/2, -z+1/2'
'x+1/2, -y+1/2, -z'

loop_
_atom_site_type_symbol
_atom_site_label
_atom_site_fract_x
_atom_site_fract_y
_atom_site_fract_z
_atom_site_U_iso_or_equiv
_atom_site_adp_type
_atom_site_calc_flag
_atom_site_refinement_flags
_atom_site_occupancy
O O1 0.7456(6) 0.97036(11) -0.13313(5) 0.0750(5) Uani d . 1
O O2 0.5771(5) 1.11196(11) -0.17122(5) 0.0707(5) Uani d . 1
O O3 0.0901(5) 1.06246(10) 0.12149(5) 0.0676(4) Uani d . 1
O O4 0.0485(5) 0.98856(9) 0.20236(5) 0.0590(4) Uani d D 1
H H4o 0.029(9) 1.0231(15) 0.1761(6) 0.078(8) Uiso d D 1
O O5 0.5359(4) 0.67967(10) 0.23192(5) 0.0593(4) Uani d . 1
O O6 0.6102(4) 0.81448(10) 0.07501(4) 0.0586(4) Uani d . 1
C C1 0.7091(7) 1.01586(16) -0.17909(7) 0.0665(6) Uani d . 1
H H1a 0.5584 0.9783 -0.1994 0.080 Uiso calc R 1
H H1b 0.9237 1.0199 -0.1953 0.080 Uiso calc R 1
C C2 0.5919(6) 1.03098(13) -0.10013(7) 0.0516(4) Uani d . 1
C C3 0.4933(6) 1.11585(13) -0.12281(6) 0.0518(4) Uani d . 1
C C4 0.3389(6) 1.18975(14) -0.09809(7) 0.0581(5) Uani d . 1
H H4 0.2774 1.2476 -0.1133 0.070 Uiso calc R 1
C C5 0.2782(6) 1.17380(13) -0.04876(7) 0.0530(4) Uani d . 1
H H5 0.1696 1.2220 -0.0310 0.064 Uiso calc R 1
C C6 0.3747(5) 1.08797(11) -0.02515(6) 0.0462(4) Uani d . 1
C C7 0.5414(6) 1.01510(12) -0.05175(6) 0.0505(4) Uani d . 1
H H7 0.6148 0.9580 -0.0369 0.061 Uiso calc R 1
C C8 0.2893(5) 1.07503(13) 0.02614(6) 0.0502(4) Uani d . 1
H H8 0.1691 1.1251 0.0408 0.060 Uiso calc R 1
C C9 0.3663(6) 0.99894(14) 0.05380(6) 0.0552(5) Uani d . 1
H H9 0.4928 0.9484 0.0407 0.066 Uiso calc R 1
C C10 0.2558(5) 0.99271(13) 0.10480(6) 0.0494(4) Uani d . 1
C C11 0.3330(5) 0.90890(12) 0.13592(6) 0.0437(4) Uani d . 1
C C12 0.2224(5) 0.91222(12) 0.18516(6) 0.0454(4) Uani d . 1
C C13 0.2864(5) 0.83802(13) 0.21822(6) 0.0473(4) Uani d . 1
H H13 0.2123 0.8429 0.2501 0.057 Uiso calc R 1
C C14 0.4604(5) 0.75738(13) 0.20310(6) 0.0464(4) Uani d . 1
C C15 0.5723(5) 0.74879(13) 0.15511(6) 0.0489(4) Uani d . 1
H H15 0.6886 0.6934 0.1454 0.059 Uiso calc R 1
C C16 0.5098(5) 0.82231(12) 0.12254(6) 0.0450(4) Uani d . 1
C C17 0.4189(7) 0.68321(16) 0.28098(7) 0.0628(5) Uani d . 1
H H17a 0.4730 0.6231 0.2971 0.094 Uiso calc R 1
H H17b 0.1814 0.6924 0.2811 0.094 Uiso calc R 1
H H17c 0.5240 0.7366 0.2976 0.094 Uiso calc R 1
C C18 0.7754(6) 0.72696(15) 0.06089(7) 0.0623(5) Uani d . 1
H H18a 0.8369 0.7311 0.0273 0.093 Uiso calc R 1
H H18b 0.6284 0.6724 0.0656 0.093 Uiso calc R 1
H H18c 0.9722 0.7184 0.0803 0.093 Uiso calc R 1

loop_
_atom_site_aniso_label
_atom_site_aniso_U_11
_atom_site_aniso_U_22
_atom_site_aniso_U_33
_atom_site_aniso_U_12
_atom_site_aniso_U_13
_atom_site_aniso_U_23
O1 0.1078(14) 0.0646(8) 0.0528(7) 0.0252(10) 0.0005(9) -0.0062(6)
O2 0.0986(13) 0.0671(8) 0.0463(7) 0.0090(10) -0.0010(8) 0.0030(6)
O3 0.0910(12) 0.0523(7) 0.0596(7) 0.0182(9) 0.0087(9) 0.0054(6)
O4 0.0749(9) 0.0490(7) 0.0532(7) 0.0087(8) 0.0112(8) -0.0024(5)
O5 0.0688(9) 0.0533(7) 0.0557(7) 0.0048(8) 0.0013(7) 0.0109(6)
O6 0.0712(9) 0.0577(7) 0.0469(6) 0.0146(8) 0.0089(7) 0.0002(5)
C1 0.0741(15) 0.0729(13) 0.0526(10) 0.0095(13) 0.0013(11) -0.0033(9)
C2 0.0579(11) 0.0464(8) 0.0504(9) 0.0002(9) -0.0070(9) -0.0057(7)
C3 0.0593(11) 0.0500(9) 0.0460(8) -0.0052(9) -0.0078(9) 0.0025(7)
C4 0.0738(13) 0.0448(9) 0.0556(9) 0.0037(10) -0.0067(10) 0.0060(7)
C5 0.0612(11) 0.0437(8) 0.0541(9) 0.0033(9) -0.0019(9) 0.0018(7)
C6 0.0481(9) 0.0426(8) 0.0478(8) -0.0070(8) -0.0052(7) 0.0013(7)
C7 0.0581(11) 0.0412(8) 0.0521(9) 0.0000(8) -0.0081(9) 0.0024(7)
C8 0.0525(10) 0.0465(8) 0.0516(9) -0.0021(9) 0.0006(8) 0.0020(7)
C9 0.0638(12) 0.0526(9) 0.0492(9) 0.0059(10) 0.0016(9) 0.0046(7)
C10 0.0521(10) 0.0460(8) 0.0500(9) 0.0010(8) -0.0015(8) 0.0002(7)
C11 0.0441(8) 0.0431(8) 0.0439(8) -0.0026(8) -0.0004(7) -0.0014(6)
C12 0.0461(9) 0.0410(8) 0.0492(8) -0.0043(8) -0.0002(8) -0.0048(7)
C13 0.0498(9) 0.0506(8) 0.0417(7) -0.0046(8) 0.0018(8) -0.0003(7)
C14 0.0462(9) 0.0440(8) 0.0489(8) -0.0042(8) -0.0054(8) 0.0055(7)
C15 0.0489(9) 0.0457(8) 0.0520(9) 0.0031(8) 0.0000(8) -0.0011(7)
C16 0.0444(9) 0.0466(8) 0.0441(8) -0.0029(8) -0.0006(7) -0.0006(7)
C17 0.0654(12) 0.0659(11) 0.0571(10) -0.0006(11) 0.0016(10) 0.0181(9)
C18 0.0625(12) 0.0684(12) 0.0559(10) 0.0145(11) 0.0052(10) -0.0098(9)

loop_
_atom_type_symbol
_atom_type_description
_atom_type_scat_dispersion_real
_atom_type_scat_dispersion_imag
_atom_type_scat_source
C C 0.0033 0.0000 'International Tables Vol C Tables 4.2.6.8 and 6.1.1.4'
H H 0.0000 0.0000 'International Tables Vol C Tables 4.2.6.8 and 6.1.1.4'
O O 0.0106 0.0000 'International Tables Vol C Tables 4.2.6.8 and 6.1.1.4'

loop_
_geom_angle_atom_site_label_1
_geom_angle_atom_site_label_2
_geom_angle_atom_site_label_3
_geom_angle
_geom_angle_publ_flag
C2 O1 C1 106.13(16) no
C3 O2 C1 105.78(15) no
C12 O4 H4o 100.2(18) no
C14 O5 C17 116.82(16) no
C16 O6 C18 117.52(14) no
O1 C1 O2 107.83(15) no
O1 C1 H1a 110.1 no
O2 C1 H1a 110.1 no
O1 C1 H1b 110.1 no
O2 C1 H1b 110.1 no
H1a C1 H1b 108.5 no
C7 C2 O1 127.91(17) no
C7 C2 C3 122.31(18) no
O1 C2 C3 109.77(16) no
C4 C3 O2 128.42(17) no
C4 C3 C2 121.92(17) no
O2 C3 C2 109.66(17) no
C3 C4 C5 116.54(17) no
C3 C4 H4 121.7 no
C5 C4 H4 121.7 no
C4 C5 C6 122.38(18) no
C4 C5 H5 118.8 no
C6 C5 H5 118.8 no
C5 C6 C7 119.07(16) no
C5 C6 C8 119.06(17) no
C7 C6 C8 121.84(15) no
C2 C7 C6 117.75(16) no
C2 C7 H7 121.1 no
C6 C7 H7 121.1 no
C9 C8 C6 126.46(18) no
C9 C8 H8 116.8 no
C6 C8 H8 116.8 no
C8 C9 C10 121.46(19) no
C8 C9 H9 119.3 no
C10 C9 H9 119.3 no
O3 C10 C11 119.69(16) no
O3 C10 C9 117.71(16) no
C11 C10 C9 122.60(16) no
C16 C11 C12 115.16(15) no
C16 C11 C10 127.13(15) no
C12 C11 C10 117.72(15) no
O4 C12 C13 115.76(16) no
O4 C12 C11 121.40(15) no
C13 C12 C11 122.84(16) no
C14 C13 C12 118.98(16) no
C14 C13 H13 120.5 no
C12 C13 H13 120.5 no
O5 C14 C13 124.45(16) no
O5 C14 C15 114.40(16) no
C13 C14 C15 121.14(16) no
C16 C15 C14 119.80(16) no
C16 C15 H15 120.1 no
C14 C15 H15 120.1 no
O6 C16 C15 120.83(16) no
O6 C16 C11 117.09(15) no
C15 C16 C11 122.07(16) no
O5 C17 H17a 109.5 no
O5 C17 H17b 109.5 no
H17a C17 H17b 109.5 no
O5 C17 H17c 109.5 no
H17a C17 H17c 109.5 no
H17b C17 H17c 109.5 no
O6 C18 H18a 109.5 no
O6 C18 H18b 109.5 no
H18a C18 H18b 109.5 no
O6 C18 H18c 109.5 no
H18a C18 H18c 109.5 no
H18b C18 H18c 109.5 no

loop_
_geom_bond_atom_site_label_1
_geom_bond_atom_site_label_2
_geom_bond_distance
_geom_bond_publ_flag
O1 C2 1.376(2) no
O1 C1 1.418(2) no
O2 C3 1.375(2) no
O2 C1 1.435(3) no
O3 C10 1.251(2) no
O4 C12 1.343(2) no
O4 H4O 0.870(10) no
O5 C14 1.362(2) no
O5 C17 1.430(2) no
O6 C16 1.373(2) no
O6 C18 1.423(2) no
C1 H1a 0.97 no
C1 H1b 0.97 no
C2 C7 1.365(3) no
C2 C3 1.377(3) no
C3 C4 1.368(3) no
C4 C5 1.397(3) no
C4 H4 0.93 no
C5 C6 1.398(2) no
C5 H5 0.93 no
C6 C7 1.407(3) no
C6 C8 1.464(2) no
C7 H7 0.93 no
C8 C9 1.327(2) no
C8 H8 0.93 no
C9 C10 1.474(3) no
C9 H9 0.93 no
C10 C11 1.465(2) no
C11 C16 1.430(2) no
C11 C12 1.427(2) no
C12 C13 1.388(2) no
C13 C14 1.371(3) no
C13 H13 0.93 no
C14 C15 1.400(2) no
C15 C16 1.371(2) no
C15 H15 0.93 no
C17 H17a 0.96 no
C17 H17b 0.96 no
C17 H17c 0.96 no
C18 H18a 0.96 no
C18 H18b 0.96 no
C18 H18c 0.96 no

loop_
_geom_hbond_atom_site_label_D
_geom_hbond_atom_site_label_H
_geom_hbond_atom_site_label_A
_geom_hbond_site_symmetry_A
_geom_hbond_distance_DH
_geom_hbond_distance_HA
_geom_hbond_distance_DA
_geom_hbond_angle_DHA
_geom_hbond_publ_flag
O4 H4o O3 . 0.870(10) 1.620(10) 2.451(2) 161(3) yes
C9 H9 O6 . 0.93 2.12 2.771(2) 126 yes
C13 H13 O2 2_575 0.93 2.53 3.443(2) 166 yes

loop_
_geom_torsion_atom_site_label_1
_geom_torsion_atom_site_label_2
_geom_torsion_atom_site_label_3
_geom_torsion_atom_site_label_4
_geom_torsion
_geom_torsion_publ_flag
C2 O1 C1 O2 9.0(3) no
C3 O2 C1 O1 -8.6(3) no
C1 O1 C2 C7 175.0(2) no
C1 O1 C2 C3 -6.1(3) no
C1 O2 C3 C4 -175.6(2) no
C1 O2 C3 C2 4.9(2) no
C7 C2 C3 C4 0.2(3) no
O1 C2 C3 C4 -178.8(2) no
C7 C2 C3 O2 179.7(2) no
O1 C2 C3 O2 0.7(3) no
O2 C3 C4 C5 179.0(2) no
C2 C3 C4 C5 -1.6(3) no
C3 C4 C5 C6 1.2(3) no
C4 C5 C6 C7 0.5(3) no
C4 C5 C6 C8 -177.4(2) no
O1 C2 C7 C6 -179.5(2) no
C3 C2 C7 C6 1.7(3) no
C5 C6 C7 C2 -2.0(3) no
C8 C6 C7 C2 175.91(19) no
C5 C6 C8 C9 -179.0(2) no
C7 C6 C8 C9 3.2(3) no
C6 C8 C9 C10 -177.85(18) no
C8 C9 C10 O3 -1.0(3) no
C8 C9 C10 C11 179.1(2) no
O3 C10 C11 C16 178.07(19) no
C9 C10 C11 C16 -2.0(3) no
O3 C10 C11 C12 -2.0(3) no
C9 C10 C11 C12 178.01(18) no
C16 C11 C12 O4 -178.89(17) no
C10 C11 C12 O4 1.1(3) no
C16 C11 C12 C13 1.2(3) no
C10 C11 C12 C13 -178.75(17) no
O4 C12 C13 C14 179.47(17) no
C11 C12 C13 C14 -0.7(3) no
C17 O5 C14 C13 1.0(3) no
C17 O5 C14 C15 -178.21(17) no
C12 C13 C14 O5 -179.40(18) no
C12 C13 C14 C15 -0.3(3) no
O5 C14 C15 C16 179.71(17) no
C13 C14 C15 C16 0.5(3) no
C18 O6 C16 C15 1.0(3) no
C18 O6 C16 C11 -177.69(18) no
C14 C15 C16 O6 -178.44(17) no
C14 C15 C16 C11 0.2(3) no
C12 C11 C16 O6 177.68(16) no
C10 C11 C16 O6 -2.3(3) no
C12 C11 C16 C15 -1.0(3) no
C10 C11 C16 C15 178.98(18) no

loop_
_cod_related_entry_id
_cod_related_entry_database
_cod_related_entry_code
1 ChemSpider 26362903
